data_7059610
loop_
_publ_author_name
'Beheshti, Azizolla'
'Mousavifard, Elham Sadat'
'Zargar, Behrooz'
'Mayer, Peter'
'Rezatofighi, Seyedeh Elham'

_publ_section_title
;
 Synthesis and dye adsorption studies of the
 {dibromo(1,1&#x2032;-(1,2-ethanediyl)bis(3-methyl-imidazole-2-thione)dicopper(i)}n
 polymer and its conversion to CuO nanospheres for photocatalytic and
 antibacterial applications
;
_journal_issue 20
_journal_name_full 'New Journal of Chemistry'
_journal_page_first 8520
_journal_page_last 8537
_journal_paper_doi 10.1039/D0NJ01721C
_journal_volume 44
_journal_year 2020
_chemical_formula_moiety 'C10 H14 Br2 Cu2 N4 S2'
_chemical_formula_sum 'C10 H14 Br2 Cu2 N4 S2'
_chemical_formula_weight 541.27
_chemical_name_common AB124
_space_group_crystal_system monoclinic
_space_group_IT_number 14
_space_group_name_Hall '-P 2ybc'
_space_group_name_H-M_alt 'P 1 21/c 1'
_atom_sites_solution_hydrogens geom
_audit_block_code Cu_Br_C10H14N4S2_wv330_beheshti
_audit_creation_method 'APEX3 v2017.3-0'
_audit_update_record
;
2019-04-10 deposited with the CCDC.	2020-04-29 downloaded from the CCDC.
;
_cell_angle_alpha 90
_cell_angle_beta 104.6780(10)
_cell_angle_gamma 90
_cell_formula_units_Z 2
_cell_length_a 9.5738(3)
_cell_length_b 10.5680(3)
_cell_length_c 7.7642(3)
_cell_measurement_reflns_used 4813
_cell_measurement_temperature 299.(2)
_cell_measurement_theta_max 27.1183
_cell_measurement_theta_min 2.9245
_cell_volume 759.91(4)
_computing_cell_refinement 'SAINT V8.38A (Bruker AXS Inc., 2017)'
_computing_data_collection 'APEX3 v2016.5-0, Bruker AXS (2016)'
_computing_data_reduction 'SAINT V8.38A (Bruker AXS Inc., 2017)'
_computing_molecular_graphics 'shelXle (C.B. Huebschle, rev 833)'
_computing_structure_refinement 'SHELXL-2016/6 (Sheldrick, 2016)'
_computing_structure_solution 'SHELXT 2014/5 (Sheldrick, 2014)'
_diffrn_ambient_temperature 299.(2)
_diffrn_detector_area_resol_mean 7.3910
_diffrn_measured_fraction_theta_full 0.996
_diffrn_measured_fraction_theta_max 0.996
_diffrn_measurement_device 'fixed-chi three-circle diffractometer'
_diffrn_measurement_device_type 'Bruker D8 Venture TXS'
_diffrn_measurement_method 'mix of phi and omega scans'
_diffrn_radiation_monochromator 'focusing mirrors'
_diffrn_radiation_type MoK\a
_diffrn_radiation_wavelength 0.71073
_diffrn_reflns_av_R_equivalents 0.0268
_diffrn_reflns_av_unetI/netI 0.0243
_diffrn_reflns_Laue_measured_fraction_full 0.996
_diffrn_reflns_Laue_measured_fraction_max 0.996
_diffrn_reflns_limit_h_max 12
_diffrn_reflns_limit_h_min -12
_diffrn_reflns_limit_k_max 13
_diffrn_reflns_limit_k_min -13
_diffrn_reflns_limit_l_max 9
_diffrn_reflns_limit_l_min -9
_diffrn_reflns_number 7855
_diffrn_reflns_point_group_measured_fraction_full 0.996
_diffrn_reflns_point_group_measured_fraction_max 0.996
_diffrn_reflns_theta_full 25.242
_diffrn_reflns_theta_max 27.100
_diffrn_reflns_theta_min 3.328
_diffrn_source 'rotating anode (TXS)'
_diffrn_source_current 50
_diffrn_source_power 2.5
_diffrn_source_type 'Bruker TXS'
_diffrn_source_voltage 50
_exptl_absorpt_coefficient_mu 8.324
_exptl_absorpt_correction_T_max 0.92
_exptl_absorpt_correction_T_min 0.77
_exptl_absorpt_correction_type multi-scan
_exptl_absorpt_process_details
;
SADABS-2016/2 - Bruker AXS area detector scaling and absorption correction
;
_exptl_crystal_colour colourless
_exptl_crystal_density_diffrn 2.366
_exptl_crystal_density_method 'not measured'
_exptl_crystal_description platelet
_exptl_crystal_F_000 524
_exptl_crystal_size_max 0.070
_exptl_crystal_size_mid 0.040
_exptl_crystal_size_min 0.010
_refine_diff_density_max 1.779
_refine_diff_density_min -1.365
_refine_diff_density_rms 0.129
_refine_ls_extinction_method none
_refine_ls_goodness_of_fit_ref 1.045
_refine_ls_hydrogen_treatment constr
_refine_ls_matrix_type full
_refine_ls_number_parameters 92
_refine_ls_number_reflns 1669
_refine_ls_number_restraints 1
_refine_ls_restrained_S_all 1.050
_refine_ls_R_factor_all 0.0426
_refine_ls_R_factor_gt 0.0376
_refine_ls_shift/su_max 0.000
_refine_ls_shift/su_mean 0.000
_refine_ls_structure_factor_coef Fsqd
_refine_ls_weighting_details 'w=1/[\s^2^(Fo^2^)+(0.0431P)^2^+3.5406P] where P=(Fo^2^+2Fc^2^)/3'
_refine_ls_weighting_scheme calc
_refine_ls_wR_factor_gt 0.0929
_refine_ls_wR_factor_ref 0.0964
_reflns_Friedel_coverage 0.000
_reflns_number_gt 1494
_reflns_number_total 1669
_reflns_threshold_expression 'I > 2\s(I)'
_cod_data_source_file d0nj01721c2.cif
_cod_data_source_block wv330
_cod_depositor_comments
;
The following automatic conversions were performed:

data item '_exptl_absorpt_correction_type' value 'Multi-Scan' was
changed to 'multi-scan' in accordance with the
/home/data/users/saulius/crontab/automatic-downloads/rss-feeds/RSC/lib/dictionaries/cif_core.dic
dictionary named 'cif_core.dic' version 2.4.2 last updated on
2011-04-26.

Automatic conversion script
Id: cif_fix_values 7556 2019-12-06 15:28:31Z antanas 

 Adding full bibliography for 7059609--7059610.cif.

 Adding full bibliography for 7059609--7059610.cif.
;
_cod_database_code 7059610
_shelx_estimated_absorpt_t_min 0.593
_shelx_estimated_absorpt_t_max 0.921
_shelx_space_group_comment
;
The symmetry employed for this shelxl refinement is uniquely defined
by the following loop, which should always be used as a source of
symmetry information in preference to the above space-group names.
They are only intended as comments.
;

loop_
_space_group_symop_operation_xyz
'x, y, z'
'-x, y+1/2, -z+1/2'
'-x, -y, -z'
'x, -y-1/2, z-1/2'

loop_
_atom_site_label
_atom_site_type_symbol
_atom_site_fract_x
_atom_site_fract_y
_atom_site_fract_z
_atom_site_U_iso_or_equiv
_atom_site_adp_type
_atom_site_occupancy
_atom_site_site_symmetry_order
_atom_site_calc_flag
_atom_site_refinement_flags_posn
_atom_site_refinement_flags_adp
_atom_site_refinement_flags_occupancy
_atom_site_disorder_assembly
_atom_site_disorder_group
Br1 Br 0.68945(5) 0.41445(4) 1.05843(6) 0.03169(16) Uani 1 1 d . . . . .
Cu1 Cu 0.42199(7) 0.36685(6) 0.96179(8) 0.0390(2) Uani 1 1 d . U . . .
S1 S 0.35099(13) 0.26142(10) 0.68131(15) 0.0292(2) Uani 1 1 d . U . . .
N1 N 0.1176(4) 0.3618(4) 0.4425(5) 0.0266(8) Uani 1 1 d . . . . .
N2 N 0.3049(4) 0.4821(3) 0.4894(5) 0.0242(7) Uani 1 1 d . . . . .
C1 C 0.2562(4) 0.3715(4) 0.5368(5) 0.0219(8) Uani 1 1 d . . . . .
C2 C 0.0809(5) 0.4668(5) 0.3346(7) 0.0355(11) Uani 1 1 d . . . . .
H2 H -0.008305 0.482635 0.256173 0.043 Uiso 1 1 calc R U . . .
C3 C 0.1974(5) 0.5413(5) 0.3638(6) 0.0330(10) Uani 1 1 d . . . . .
H3 H 0.204391 0.618622 0.309375 0.040 Uiso 1 1 calc R U . . .
C4 C 0.0256(6) 0.2521(5) 0.4461(8) 0.0435(13) Uani 1 1 d . . . . .
H4A H -0.071688 0.271210 0.381753 0.065 Uiso 1 1 calc R U . . .
H4B H 0.027632 0.231810 0.567240 0.065 Uiso 1 1 calc R U . . .
H4C H 0.060280 0.181203 0.391681 0.065 Uiso 1 1 calc R U . . .
C5 C 0.4524(4) 0.5286(4) 0.5541(6) 0.0281(9) Uani 1 1 d . . . . .
H5A H 0.489336 0.506139 0.678478 0.034 Uiso 1 1 calc R U . . .
H5B H 0.453444 0.620080 0.544513 0.034 Uiso 1 1 calc R U . . .

loop_
_atom_site_aniso_label
_atom_site_aniso_U_11
_atom_site_aniso_U_22
_atom_site_aniso_U_33
_atom_site_aniso_U_23
_atom_site_aniso_U_13
_atom_site_aniso_U_12
Br1 0.0264(2) 0.0315(3) 0.0363(3) -0.00117(18) 0.00611(18) 0.00207(18)
Cu1 0.0454(4) 0.0348(3) 0.0333(3) -0.0022(2) 0.0034(3) -0.0043(3)
S1 0.0370(6) 0.0229(5) 0.0265(4) 0.0061(3) 0.0059(4) 0.0050(4)
N1 0.0218(17) 0.0286(19) 0.0283(18) -0.0023(15) 0.0042(14) -0.0024(15)
N2 0.0221(17) 0.0251(18) 0.0261(18) 0.0007(14) 0.0073(14) -0.0020(14)
C1 0.0230(19) 0.0212(19) 0.0218(19) -0.0028(15) 0.0061(15) -0.0011(16)
C2 0.029(2) 0.038(3) 0.036(3) 0.006(2) 0.0026(19) 0.007(2)
C3 0.033(2) 0.030(2) 0.035(2) 0.0080(19) 0.0064(19) 0.005(2)
C4 0.037(3) 0.045(3) 0.047(3) -0.005(2) 0.006(2) -0.019(2)
C5 0.024(2) 0.031(2) 0.030(2) -0.0047(18) 0.0087(17) -0.0083(18)

loop_
_atom_type_symbol
_atom_type_description
_atom_type_scat_dispersion_real
_atom_type_scat_dispersion_imag
_atom_type_scat_source
C C 0.0033 0.0016 'International Tables Vol C Tables 4.2.6.8 and 6.1.1.4'
H H 0.0000 0.0000 'International Tables Vol C Tables 4.2.6.8 and 6.1.1.4'
Br Br -0.2901 2.4595 'International Tables Vol C Tables 4.2.6.8 and 6.1.1.4'
Cu Cu 0.3201 1.2651 'International Tables Vol C Tables 4.2.6.8 and 6.1.1.4'
N N 0.0061 0.0033 'International Tables Vol C Tables 4.2.6.8 and 6.1.1.4'
S S 0.1246 0.1234 'International Tables Vol C Tables 4.2.6.8 and 6.1.1.4'

loop_
_geom_angle_atom_site_label_1
_geom_angle_atom_site_label_2
_geom_angle_atom_site_label_3
_geom_angle
_geom_angle_site_symmetry_1
_geom_angle_site_symmetry_3
_geom_angle_publ_flag
Cu1 Br1 Cu1 77.55(3) . 3_667 ?
S1 Cu1 S1 108.48(3) . 4_566 ?
S1 Cu1 Br1 113.35(4) . . ?
S1 Cu1 Br1 110.38(4) 4_566 . ?
S1 Cu1 Br1 110.56(4) . 3_667 ?
S1 Cu1 Br1 111.57(4) 4_566 3_667 ?
Br1 Cu1 Br1 102.45(3) . 3_667 ?
C1 S1 Cu1 105.21(14) . . ?
C1 S1 Cu1 96.71(14) . 4_565 ?
Cu1 S1 Cu1 147.45(6) . 4_565 ?
C1 N1 C2 109.4(4) . . ?
C1 N1 C4 124.5(4) . . ?
C2 N1 C4 126.0(4) . . ?
C1 N2 C3 109.9(4) . . ?
C1 N2 C5 124.8(4) . . ?
C3 N2 C5 125.2(4) . . ?
N2 C1 N1 106.2(4) . . ?
N2 C1 S1 127.5(3) . . ?
N1 C1 S1 126.2(3) . . ?
C3 C2 N1 107.3(4) . . ?
C3 C2 H2 126.3 . . ?
N1 C2 H2 126.3 . . ?
C2 C3 N2 107.1(4) . . ?
C2 C3 H3 126.4 . . ?
N2 C3 H3 126.4 . . ?
N1 C4 H4A 109.5 . . ?
N1 C4 H4B 109.5 . . ?
H4A C4 H4B 109.5 . . ?
N1 C4 H4C 109.5 . . ?
H4A C4 H4C 109.5 . . ?
H4B C4 H4C 109.5 . . ?
N2 C5 C5 109.9(4) . 3_666 ?
N2 C5 H5A 109.7 . . ?
C5 C5 H5A 109.7 3_666 . ?
N2 C5 H5B 109.7 . . ?
C5 C5 H5B 109.7 3_666 . ?
H5A C5 H5B 108.2 . . ?

loop_
_geom_bond_atom_site_label_1
_geom_bond_atom_site_label_2
_geom_bond_distance
_geom_bond_site_symmetry_2
_geom_bond_publ_flag
Br1 Cu1 2.5296(8) . ?
Br1 Cu1 2.5338(8) 3_667 ?
Cu1 S1 2.3866(13) . ?
Cu1 S1 2.4065(13) 4_566 ?
S1 C1 1.709(4) . ?
N1 C1 1.348(5) . ?
N1 C2 1.381(6) . ?
N1 C4 1.461(6) . ?
N2 C1 1.343(5) . ?
N2 C3 1.376(6) . ?
N2 C5 1.459(5) . ?
C2 C3 1.337(7) . ?
C2 H2 0.9300 . ?
C3 H3 0.9300 . ?
C4 H4A 0.9600 . ?
C4 H4B 0.9600 . ?
C4 H4C 0.9600 . ?
C5 C5 1.512(9) 3_666 ?
C5 H5A 0.9700 . ?
C5 H5B 0.9700 . ?

loop_
_geom_torsion_atom_site_label_1
_geom_torsion_atom_site_label_2
_geom_torsion_atom_site_label_3
_geom_torsion_atom_site_label_4
_geom_torsion
_geom_torsion_site_symmetry_1
_geom_torsion_site_symmetry_2
_geom_torsion_site_symmetry_3
_geom_torsion_site_symmetry_4
_geom_torsion_publ_flag
C3 N2 C1 N1 -0.7(5) . . . . ?
C5 N2 C1 N1 -177.3(4) . . . . ?
C3 N2 C1 S1 177.2(3) . . . . ?
C5 N2 C1 S1 0.6(6) . . . . ?
C2 N1 C1 N2 0.6(5) . . . . ?
C4 N1 C1 N2 176.5(4) . . . . ?
C2 N1 C1 S1 -177.3(3) . . . . ?
C4 N1 C1 S1 -1.4(6) . . . . ?
Cu1 S1 C1 N2 62.4(4) . . . . ?
Cu1 S1 C1 N2 -93.3(4) 4_565 . . . ?
Cu1 S1 C1 N1 -120.1(4) . . . . ?
Cu1 S1 C1 N1 84.2(4) 4_565 . . . ?
C1 N1 C2 C3 -0.3(5) . . . . ?
C4 N1 C2 C3 -176.1(5) . . . . ?
N1 C2 C3 N2 -0.1(6) . . . . ?
C1 N2 C3 C2 0.5(5) . . . . ?
C5 N2 C3 C2 177.1(4) . . . . ?
C1 N2 C5 C5 83.2(6) . . . 3_666 ?
C3 N2 C5 C5 -92.9(6) . . . 3_666 ?
